data_8100026
loop_
_publ_author_name
'H\"olemann, A.'
'Br\"udgam, I.'
'Hartl, H.'
'Rei\&sig, H.-U.'

_publ_section_title
;
Crystal structure of cis-(5 E)-phenylmethylidene-decahydro-4a H-benzo
[a]-cyclohepten-4a-ol, C~18~H~24~O
;
_journal_issue 1
_journal_name_full 'Zeitschrift f\"ur Kristallographie - New Crystal Structures'
_journal_page_first 59
_journal_page_last 60
_journal_volume 219
_journal_year 2004
_chemical_formula_sum 'C18 H24 O'
_chemical_formula_weight 256.37
_chemical_melting_point 337.5(5)
_chemical_name_common cis-(5E)-phenylmethylidenedecahydro-4aH-benzo[a]cyclohepten-4a-ol
_space_group_IT_number 86
_symmetry_cell_setting tetragonal
_symmetry_space_group_name_Hall '-P 4bc'
_symmetry_space_group_name_H-M 'P 42/n :2'
_cell_angle_alpha 90.00
_cell_angle_beta 90.00
_cell_angle_gamma 90.00
_cell_formula_units_Z 8
_cell_length_a 13.885(2)
_cell_length_b 13.885(2)
_cell_length_c 14.833(3)
_cell_measurement_temperature 446(2)
_cell_volume 2859.8(9)
_diffrn_ambient_temperature 446(2)
_exptl_crystal_density_diffrn 1.191
_cod_depositor_comments
;
The following automatic conversions were performed:

'_chemical_melting_point' value '337-338' was changed to '337.5(5)' -
the average value was taken and precision was estimated.

Automatic conversion script
Id: cif_fix_values 1646 2011-03-28 12:23:43Z adriana 
;
_cod_original_sg_symbol_H-M 'P 42/n'
_cod_database_code 8100026

loop_
_symmetry_equiv_pos_as_xyz
'x, y, z'
'-x+1/2, -y+1/2, z'
'-y, x+1/2, z+1/2'
'y+1/2, -x, z+1/2'
'-x, -y, -z'
'x-1/2, y-1/2, -z'
'y, -x-1/2, -z-1/2'
'-y-1/2, x, -z-1/2'

loop_
_atom_site_label
_atom_site_type_symbol
_atom_site_fract_x
_atom_site_fract_y
_atom_site_fract_z
_atom_site_U_iso_or_equiv
_atom_site_adp_type
_atom_site_occupancy
_atom_site_symmetry_multiplicity
_atom_site_Wyckoff_symbol
_atom_site_calc_flag
_atom_site_refinement_flags
_atom_site_disorder_assembly
_atom_site_disorder_group
O1 O 0.28510(6) 0.38684(6) 0.23183(5) 0.02621(18) Uani 1 8 g d . . .
C1 C 0.25183(8) 0.59061(9) 0.25121(8) 0.0305(2) Uani 1 8 g d . . .
C2 C 0.34899(9) 0.62302(9) 0.28788(10) 0.0360(3) Uani 1 8 g d . . .
C3 C 0.41735(9) 0.53760(10) 0.29464(9) 0.0339(3) Uani 1 8 g d . . .
C4 C 0.42711(8) 0.48465(8) 0.20474(8) 0.0263(2) Uani 1 8 g d . . .
C4A C 0.32965(7) 0.45160(7) 0.16734(7) 0.0211(2) Uani 1 8 g d . . .
C5 C 0.33590(7) 0.39775(7) 0.07733(7) 0.0228(2) Uani 1 8 g d . . .
C6 C 0.24257(8) 0.39180(9) 0.02549(8) 0.0316(2) Uani 1 8 g d . . .
C7 C 0.22047(10) 0.48539(11) -0.02862(9) 0.0406(3) Uani 1 8 g d . . .
C8 C 0.29156(10) 0.56673(10) -0.01066(9) 0.0390(3) Uani 1 8 g d . . .
C9 C 0.28430(9) 0.60889(9) 0.08446(9) 0.0330(3) Uani 1 8 g d . . .
C9A C 0.26004(7) 0.53788(7) 0.16055(7) 0.0240(2) Uani 1 8 g d . . .
C10 C 0.41828(8) 0.35712(8) 0.04950(7) 0.0248(2) Uani 1 8 g d . . .
C11 C 0.43594(7) 0.30052(8) -0.03312(7) 0.0246(2) Uani 1 8 g d . . .
C12 C 0.39693(9) 0.32354(9) -0.11720(8) 0.0308(2) Uani 1 8 g d . . .
C13 C 0.41693(10) 0.26844(9) -0.19287(8) 0.0344(3) Uani 1 8 g d . . .
C14 C 0.47641(9) 0.18877(9) -0.18613(8) 0.0334(3) Uani 1 8 g d . . .
C15 C 0.51623(9) 0.16508(9) -0.10391(9) 0.0331(3) Uani 1 8 g d . . .
C16 C 0.49724(8) 0.22079(9) -0.02847(8) 0.0293(2) Uani 1 8 g d . . .
H1 H 0.3250(14) 0.3382(14) 0.2432(11) 0.052(5) Uiso 1 8 g d . . .
H11 H 0.2201(11) 0.5472(11) 0.2966(10) 0.036(4) Uiso 1 8 g d . . .
H11A H 0.2087(11) 0.6461(12) 0.2427(10) 0.037(4) Uiso 1 8 g d . . .
H21 H 0.3399(12) 0.6534(12) 0.3485(11) 0.049(4) Uiso 1 8 g d . . .
H22 H 0.3772(12) 0.6719(12) 0.2483(10) 0.038(4) Uiso 1 8 g d . . .
H31 H 0.3924(11) 0.4911(12) 0.3416(10) 0.041(4) Uiso 1 8 g d . . .
H32 H 0.4809(12) 0.5584(12) 0.3166(11) 0.046(4) Uiso 1 8 g d . . .
H41 H 0.4698(11) 0.4276(11) 0.2134(10) 0.038(4) Uiso 1 8 g d . . .
H42 H 0.4571(11) 0.5273(11) 0.1601(10) 0.036(4) Uiso 1 8 g d . . .
H61 H 0.1909(11) 0.3782(11) 0.0700(10) 0.035(4) Uiso 1 8 g d . . .
H62 H 0.2439(11) 0.3362(11) -0.0165(10) 0.035(4) Uiso 1 8 g d . . .
H71 H 0.1541(13) 0.5085(12) -0.0115(11) 0.046(4) Uiso 1 8 g d . . .
H72 H 0.2234(12) 0.4688(12) -0.0943(12) 0.050(5) Uiso 1 8 g d . . .
H81 H 0.3589(12) 0.5402(12) -0.0217(10) 0.041(4) Uiso 1 8 g d . . .
H82 H 0.2793(12) 0.6201(12) -0.0543(11) 0.048(4) Uiso 1 8 g d . . .
H91 H 0.3471(12) 0.6429(12) 0.0977(11) 0.047(4) Uiso 1 8 g d . . .
H92 H 0.2333(12) 0.6581(12) 0.0843(11) 0.044(4) Uiso 1 8 g d . . .
H9A H 0.1953(10) 0.5100(10) 0.1478(9) 0.028(3) Uiso 1 8 g d . . .
H10 H 0.4748(11) 0.3607(10) 0.0897(10) 0.036(4) Uiso 1 8 g d . . .
H12 H 0.3574(12) 0.3805(12) -0.1222(11) 0.047(4) Uiso 1 8 g d . . .
H13 H 0.3898(12) 0.2873(12) -0.2526(11) 0.042(4) Uiso 1 8 g d . . .
H14 H 0.4899(12) 0.1504(12) -0.2391(10) 0.042(4) Uiso 1 8 g d . . .
H15 H 0.5593(12) 0.1094(12) -0.0993(10) 0.043(4) Uiso 1 8 g d . . .
H16 H 0.5255(11) 0.2062(11) 0.0287(10) 0.036(4) Uiso 1 8 g d . . .

loop_
_atom_site_aniso_label
_atom_site_aniso_U_11
_atom_site_aniso_U_22
_atom_site_aniso_U_33
_atom_site_aniso_U_23
_atom_site_aniso_U_13
_atom_site_aniso_U_12
O1 0.0248(4) 0.0215(4) 0.0324(4) 0.0041(3) 0.0055(3) 0.0007(3)
C1 0.0262(5) 0.0254(5) 0.0398(6) -0.0071(5) -0.0002(4) 0.0019(4)
C2 0.0316(6) 0.0306(6) 0.0457(7) -0.0149(5) -0.0044(5) -0.0005(5)
C3 0.0277(6) 0.0378(6) 0.0362(6) -0.0112(5) -0.0071(5) 0.0015(5)
C4 0.0195(5) 0.0282(5) 0.0311(5) -0.0042(4) -0.0026(4) -0.0005(4)
C4A 0.0185(4) 0.0195(4) 0.0252(4) 0.0005(4) 0.0007(3) -0.0022(3)
C5 0.0213(5) 0.0203(5) 0.0266(5) 0.0000(4) 0.0001(4) -0.0029(3)
C6 0.0231(5) 0.0363(6) 0.0355(6) -0.0096(5) -0.0042(4) -0.0016(4)
C7 0.0354(7) 0.0498(8) 0.0365(7) -0.0067(6) -0.0126(5) 0.0129(6)
C8 0.0406(7) 0.0397(7) 0.0367(6) 0.0140(5) -0.0015(5) 0.0080(6)
C9 0.0306(6) 0.0247(5) 0.0436(6) 0.0079(5) -0.0037(5) -0.0013(4)
C9A 0.0187(4) 0.0202(5) 0.0331(5) -0.0002(4) -0.0014(4) -0.0010(4)
C10 0.0240(5) 0.0256(5) 0.0247(5) 0.0000(4) -0.0002(4) 0.0001(4)
C11 0.0219(5) 0.0248(5) 0.0271(5) -0.0006(4) 0.0025(4) -0.0022(4)
C12 0.0354(6) 0.0281(5) 0.0287(5) 0.0008(4) 0.0008(4) 0.0038(5)
C13 0.0410(7) 0.0356(6) 0.0265(5) -0.0013(5) -0.0002(5) 0.0028(5)
C14 0.0352(6) 0.0324(6) 0.0327(6) -0.0071(5) 0.0030(5) -0.0004(5)
C15 0.0294(6) 0.0305(6) 0.0395(6) -0.0043(5) 0.0017(5) 0.0045(5)
C16 0.0248(5) 0.0326(6) 0.0304(5) 0.0000(4) -0.0004(4) 0.0031(4)

loop_
_geom_bond_atom_site_label_1
_geom_bond_atom_site_label_2
_geom_bond_distance
_geom_bond_site_symmetry_2
_geom_bond_publ_flag
O1 C4A 1.4512(12) . ?
O1 H1 0.89(2) . ?
C1 C2 1.5226(17) . ?
C1 C9A 1.5354(16) . ?
C1 H11 1.005(15) . ?
C1 H11A 0.984(16) . ?
C2 C3 1.5225(18) . ?
C2 H21 1.001(17) . ?
C2 H22 0.979(16) . ?
C3 C4 1.5287(16) . ?
C3 H31 1.010(16) . ?
C3 H32 0.984(17) . ?
C4 C4A 1.5328(14) . ?
C4 H41 0.999(16) . ?
C4 H42 0.981(15) . ?
C4A C5 1.5327(15) . ?
C4A C9A 1.5427(14) . ?
C5 C10 1.3405(15) . ?
C5 C6 1.5092(15) . ?
C6 C7 1.558(2) . ?
C6 H61 0.993(15) . ?
C6 H62 0.992(15) . ?
C7 C8 1.523(2) . ?
C7 H71 1.009(17) . ?
C7 H72 1.001(18) . ?
C8 C9 1.531(2) . ?
C8 H81 1.019(16) . ?
C8 H82 0.998(17) . ?
C9 C9A 1.5361(16) . ?
C9 H91 1.011(17) . ?
C9 H92 0.985(17) . ?
C9A H9A 0.996(14) . ?
C10 C11 1.4763(15) . ?
C10 H10 0.987(15) . ?
C11 C12 1.3968(16) . ?
C11 C16 1.3981(16) . ?
C12 C13 1.3864(16) . ?
C12 H12 0.965(18) . ?
C13 C14 1.3842(18) . ?
C13 H13 0.998(16) . ?
C14 C15 1.3788(18) . ?
C14 H14 0.967(16) . ?
C15 C16 1.3857(17) . ?
C15 H15 0.980(16) . ?
C16 H16 0.956(15) . ?
